data_4032177
loop_
_publ_author_name
'He, Ying-Ying'
'Sun, Xiao-Xue'
'Li, Guo-Hao'
'Mei, Guang-Jian'
'Shi, Feng'

_publ_section_title
;
 Substrate-Controlled Regioselective Arylations of 2-Indolylmethanols with
 Indoles: Synthesis of Bis(indolyl)methane and 3,3'-Bisindole Derivatives.
;
_journal_issue 5
_journal_name_full 'The Journal of organic chemistry'
_journal_page_first 2462
_journal_page_last 2471
_journal_paper_doi 10.1021/acs.joc.6b02850
_journal_volume 82
_journal_year 2017
_chemical_formula_moiety 'C29 H21 Br N2'
_chemical_formula_sum 'C29 H21 Br N2'
_chemical_formula_weight 477.39
_space_group_crystal_system monoclinic
_space_group_IT_number 14
_space_group_name_Hall '-P 2ybc'
_space_group_name_H-M_alt 'P 1 21/c 1'
_symmetry_space_group_name_Hall '-P 2ybc'
_symmetry_space_group_name_H-M 'P 1 21/c 1'
_atom_sites_solution_hydrogens geom
_atom_sites_solution_primary dual
_audit_creation_date 2016-12-27
_audit_creation_method
;
Olex2 1.2
(compiled 2016.11.30 svn.r3356 for OlexSys, GUI svn.r5269)
;
_cell_angle_alpha 90
_cell_angle_beta 99.2900(10)
_cell_angle_gamma 90
_cell_formula_units_Z 4
_cell_length_a 9.4357(7)
_cell_length_b 18.8121(14)
_cell_length_c 12.7774(9)
_cell_measurement_reflns_used 7557
_cell_measurement_temperature 130
_cell_measurement_theta_max 30.177
_cell_measurement_theta_min 2.44
_cell_volume 2238.3(3)
_computing_cell_refinement 'SAINT v7.68A (Bruker, 2009)'
_computing_data_reduction 'SAINT v7.68A (Bruker, 2009)'
_computing_molecular_graphics 'Olex2 (Dolomanov et al., 2009)'
_computing_publication_material 'Olex2 (Dolomanov et al., 2009)'
_computing_structure_refinement 'ShelXL (Sheldrick, 2015)'
_computing_structure_solution 'ShelXT (Sheldrick, 2015)'
_diffrn_ambient_temperature 130
_diffrn_measured_fraction_theta_full 0.999
_diffrn_measured_fraction_theta_max 0.995
_diffrn_measurement_device_type 'Bruker APEX-II CCD'
_diffrn_measurement_method '\f and \w scans'
_diffrn_radiation_monochromator graphite
_diffrn_radiation_type MoK\a
_diffrn_radiation_wavelength 0.71073
_diffrn_reflns_av_R_equivalents 0.0223
_diffrn_reflns_av_unetI/netI 0.0254
_diffrn_reflns_Laue_measured_fraction_full 0.999
_diffrn_reflns_Laue_measured_fraction_max 0.995
_diffrn_reflns_limit_h_max 13
_diffrn_reflns_limit_h_min -13
_diffrn_reflns_limit_k_max 21
_diffrn_reflns_limit_k_min -27
_diffrn_reflns_limit_l_max 18
_diffrn_reflns_limit_l_min -18
_diffrn_reflns_number 22602
_diffrn_reflns_point_group_measured_fraction_full 0.999
_diffrn_reflns_point_group_measured_fraction_max 0.995
_diffrn_reflns_theta_full 25.242
_diffrn_reflns_theta_max 30.697
_diffrn_reflns_theta_min 1.944
_diffrn_standards_number 0
_exptl_absorpt_coefficient_mu 1.856
_exptl_absorpt_correction_T_max 0.7461
_exptl_absorpt_correction_T_min 0.6667
_exptl_absorpt_correction_type multi-scan
_exptl_absorpt_process_details
;
SADABS-2008/1 (Bruker,2008) was used for absorption correction.
wR2(int) was 0.0360 before and 0.0291 after correction.
The Ratio of minimum to maximum transmission is 0.8936.
The \l/2 correction factor is 0.0015.
;
_exptl_crystal_colour colourless
_exptl_crystal_density_diffrn 1.417
_exptl_crystal_description block
_exptl_crystal_F_000 976
_exptl_crystal_size_max 0.25
_exptl_crystal_size_mid 0.2
_exptl_crystal_size_min 0.18
_refine_diff_density_max 0.430
_refine_diff_density_min -0.687
_refine_diff_density_rms 0.067
_refine_ls_extinction_method none
_refine_ls_goodness_of_fit_ref 1.021
_refine_ls_hydrogen_treatment constr
_refine_ls_matrix_type full
_refine_ls_number_parameters 289
_refine_ls_number_reflns 6919
_refine_ls_number_restraints 0
_refine_ls_restrained_S_all 1.021
_refine_ls_R_factor_all 0.0522
_refine_ls_R_factor_gt 0.0349
_refine_ls_shift/su_max 0.001
_refine_ls_shift/su_mean 0.000
_refine_ls_structure_factor_coef Fsqd
_refine_ls_weighting_details 'w=1/[\s^2^(Fo^2^)+(0.0396P)^2^+1.0479P] where P=(Fo^2^+2Fc^2^)/3'
_refine_ls_weighting_scheme calc
_refine_ls_wR_factor_gt 0.0804
_refine_ls_wR_factor_ref 0.0867
_reflns_Friedel_coverage 0.000
_reflns_number_gt 5398
_reflns_number_total 6919
_reflns_threshold_expression 'I > 2\s(I)'
_cod_data_source_file jo6b02850_si_002.cif
_cod_data_source_block mo_dm16904_0m
_cod_depositor_comments 'Adding full bibliography for 4032177.cif.'
_cod_database_code 4032177
_shelx_space_group_comment
;
The symmetry employed for this shelxl refinement is uniquely defined
by the following loop, which should always be used as a source of
symmetry information in preference to the above space-group names.
They are only intended as comments.
;
_shelx_estimated_absorpt_t_max 0.731
_shelx_estimated_absorpt_t_min 0.654
_olex2_refinement_description
;
1. Fixed Uiso
 At 1.2 times of:
  All C(H) groups, All N(H) groups
2.a Ternary CH refined with riding coordinates:
 C17(H17)
2.b Aromatic/amide H refined with riding coordinates:
 N1(H1), N2(H2), C2(H2A), C3(H3), C5(H5), C8(H8), C12(H12), C13(H13), C14(H14),
  C15(H15), C19(H19), C20(H20), C21(H21), C22(H22), C23(H23), C25(H25),
 C26(H26), C27(H27), C28(H28), C29(H29)
;
_shelx_shelxl_version_number 2016/6
_olex2_submission_special_instructions 'No special instructions were received'

loop_
_space_group_symop_operation_xyz
'x, y, z'
'-x, y+1/2, -z+1/2'
'-x, -y, -z'
'x, -y-1/2, z-1/2'

loop_
_atom_site_label
_atom_site_type_symbol
_atom_site_fract_x
_atom_site_fract_y
_atom_site_fract_z
_atom_site_U_iso_or_equiv
_atom_site_adp_type
_atom_site_occupancy
_atom_site_site_symmetry_order
_atom_site_calc_flag
_atom_site_refinement_flags_posn
Br1 Br 0.64654(2) 0.60760(2) 0.02112(2) 0.03659(6) Uani 1 1 d .
N1 N 0.78632(16) 0.42800(7) 0.41163(13) 0.0308(3) Uani 1 1 d .
H1 H 0.786801 0.382100 0.425002 0.037 Uiso 1 1 calc R
N2 N 0.83319(14) 0.71168(7) 0.59199(10) 0.0246(3) Uani 1 1 d .
H2 H 0.813675 0.739362 0.643328 0.029 Uiso 1 1 calc R
C1 C 0.75172(16) 0.45827(8) 0.31288(14) 0.0257(3) Uani 1 1 d .
C2 C 0.70761(18) 0.42812(9) 0.21327(15) 0.0316(4) Uani 1 1 d .
H2A H 0.698395 0.378074 0.204858 0.038 Uiso 1 1 calc R
C3 C 0.67770(18) 0.47318(10) 0.12720(14) 0.0317(4) Uani 1 1 d .
H3 H 0.649172 0.454116 0.058167 0.038 Uiso 1 1 calc R
C4 C 0.68932(17) 0.54700(9) 0.14140(13) 0.0266(3) Uani 1 1 d .
C5 C 0.72963(16) 0.57812(8) 0.23937(12) 0.0229(3) Uani 1 1 d .
H5 H 0.734526 0.628319 0.247265 0.028 Uiso 1 1 calc R
C6 C 0.76308(15) 0.53278(8) 0.32677(12) 0.0217(3) Uani 1 1 d .
C7 C 0.80643(16) 0.54604(8) 0.43823(12) 0.0219(3) Uani 1 1 d .
C8 C 0.82009(18) 0.48065(9) 0.48636(14) 0.0276(3) Uani 1 1 d .
H8 H 0.848601 0.472862 0.560219 0.033 Uiso 1 1 calc R
C9 C 0.83524(15) 0.61620(8) 0.48652(11) 0.0200(3) Uani 1 1 d .
C10 C 0.77847(15) 0.64412(8) 0.57009(11) 0.0200(3) Uani 1 1 d .
C11 C 0.92752(15) 0.67003(8) 0.45336(11) 0.0206(3) Uani 1 1 d .
C12 C 1.01264(17) 0.67450(9) 0.37275(13) 0.0257(3) Uani 1 1 d .
H12 H 1.019267 0.635452 0.326631 0.031 Uiso 1 1 calc R
C13 C 1.08659(18) 0.73701(10) 0.36202(14) 0.0314(4) Uani 1 1 d .
H13 H 1.143950 0.740679 0.307610 0.038 Uiso 1 1 calc R
C14 C 1.0786(2) 0.79490(10) 0.42971(15) 0.0344(4) Uani 1 1 d .
H14 H 1.130227 0.837108 0.420110 0.041 Uiso 1 1 calc R
C15 C 0.99682(19) 0.79184(9) 0.51032(15) 0.0315(4) Uani 1 1 d .
H15 H 0.991376 0.831017 0.556411 0.038 Uiso 1 1 calc R
C16 C 0.92287(16) 0.72883(8) 0.52097(12) 0.0235(3) Uani 1 1 d .
C17 C 0.66961(15) 0.61253(8) 0.63121(11) 0.0204(3) Uani 1 1 d .
H17 H 0.596119 0.587702 0.578634 0.024 Uiso 1 1 calc R
C18 C 0.73282(15) 0.55723(8) 0.71261(12) 0.0204(3) Uani 1 1 d .
C19 C 0.64192(17) 0.50560(8) 0.74388(13) 0.0241(3) Uani 1 1 d .
H19 H 0.544350 0.503637 0.710716 0.029 Uiso 1 1 calc R
C20 C 0.69266(19) 0.45720(8) 0.82279(14) 0.0298(3) Uani 1 1 d .
H20 H 0.629780 0.422467 0.843794 0.036 Uiso 1 1 calc R
C21 C 0.8351(2) 0.45940(10) 0.87114(15) 0.0345(4) Uani 1 1 d .
H21 H 0.869354 0.426750 0.926149 0.041 Uiso 1 1 calc R
C22 C 0.92725(19) 0.50915(10) 0.83929(15) 0.0343(4) Uani 1 1 d .
H22 H 1.025391 0.509975 0.871267 0.041 Uiso 1 1 calc R
C23 C 0.87620(17) 0.55804(9) 0.76032(13) 0.0280(3) Uani 1 1 d .
H23 H 0.939806 0.592238 0.738846 0.034 Uiso 1 1 calc R
C24 C 0.59156(15) 0.67134(8) 0.68164(12) 0.0213(3) Uani 1 1 d .
C25 C 0.64272(17) 0.69649(9) 0.78355(13) 0.0260(3) Uani 1 1 d .
H25 H 0.726467 0.675986 0.823388 0.031 Uiso 1 1 calc R
C26 C 0.57224(19) 0.75133(9) 0.82744(14) 0.0307(3) Uani 1 1 d .
H26 H 0.608244 0.768013 0.896816 0.037 Uiso 1 1 calc R
C27 C 0.45001(19) 0.78159(9) 0.77033(16) 0.0336(4) Uani 1 1 d .
H27 H 0.401287 0.818536 0.800695 0.040 Uiso 1 1 calc R
C28 C 0.39882(19) 0.75759(9) 0.66815(16) 0.0334(4) Uani 1 1 d .
H28 H 0.315331 0.778451 0.628487 0.040 Uiso 1 1 calc R
C29 C 0.46958(17) 0.70313(9) 0.62396(13) 0.0268(3) Uani 1 1 d .
H29 H 0.434616 0.687421 0.553886 0.032 Uiso 1 1 calc R

loop_
_atom_site_aniso_label
_atom_site_aniso_U_11
_atom_site_aniso_U_22
_atom_site_aniso_U_33
_atom_site_aniso_U_23
_atom_site_aniso_U_13
_atom_site_aniso_U_12
Br1 0.03663(10) 0.04698(12) 0.02512(8) -0.00330(7) 0.00186(6) -0.00839(8)
N1 0.0336(7) 0.0160(6) 0.0453(8) 0.0005(6) 0.0140(6) -0.0004(5)
N2 0.0281(7) 0.0233(6) 0.0241(6) -0.0046(5) 0.0100(5) -0.0093(5)
C1 0.0214(7) 0.0201(7) 0.0382(9) -0.0059(6) 0.0129(6) -0.0020(6)
C2 0.0298(8) 0.0237(8) 0.0460(10) -0.0136(7) 0.0199(7) -0.0071(6)
C3 0.0271(8) 0.0353(9) 0.0357(9) -0.0170(7) 0.0143(7) -0.0099(7)
C4 0.0214(7) 0.0320(8) 0.0276(8) -0.0063(6) 0.0075(6) -0.0043(6)
C5 0.0196(7) 0.0217(7) 0.0285(7) -0.0047(6) 0.0070(6) -0.0009(5)
C6 0.0172(6) 0.0201(7) 0.0290(7) -0.0044(5) 0.0079(5) -0.0013(5)
C7 0.0202(7) 0.0198(7) 0.0264(7) -0.0003(6) 0.0059(6) -0.0012(5)
C8 0.0283(8) 0.0216(8) 0.0342(8) 0.0024(6) 0.0090(6) -0.0005(6)
C9 0.0205(7) 0.0179(7) 0.0215(6) 0.0022(5) 0.0035(5) -0.0012(5)
C10 0.0203(6) 0.0194(7) 0.0201(6) 0.0022(5) 0.0025(5) -0.0043(5)
C11 0.0200(7) 0.0207(7) 0.0211(6) 0.0040(5) 0.0031(5) -0.0014(5)
C12 0.0247(7) 0.0269(8) 0.0269(7) 0.0016(6) 0.0079(6) -0.0006(6)
C13 0.0279(8) 0.0350(9) 0.0342(9) 0.0065(7) 0.0138(7) -0.0052(7)
C14 0.0329(9) 0.0289(9) 0.0435(10) 0.0029(7) 0.0128(7) -0.0122(7)
C15 0.0327(8) 0.0249(8) 0.0389(9) -0.0040(7) 0.0114(7) -0.0107(7)
C16 0.0229(7) 0.0237(7) 0.0246(7) 0.0009(6) 0.0057(6) -0.0056(6)
C17 0.0183(6) 0.0222(7) 0.0208(6) 0.0012(5) 0.0035(5) -0.0048(5)
C18 0.0213(7) 0.0190(7) 0.0221(7) 0.0000(5) 0.0070(5) -0.0017(5)
C19 0.0238(7) 0.0191(7) 0.0313(8) -0.0009(6) 0.0099(6) -0.0023(6)
C20 0.0366(9) 0.0179(7) 0.0387(9) 0.0040(6) 0.0177(7) 0.0017(6)
C21 0.0409(10) 0.0280(9) 0.0377(9) 0.0112(7) 0.0155(8) 0.0155(7)
C22 0.0248(8) 0.0402(10) 0.0382(9) 0.0091(8) 0.0058(7) 0.0075(7)
C23 0.0219(7) 0.0309(8) 0.0318(8) 0.0061(6) 0.0063(6) -0.0036(6)
C24 0.0195(6) 0.0213(7) 0.0239(7) 0.0039(5) 0.0054(5) -0.0035(5)
C25 0.0247(7) 0.0271(8) 0.0261(7) 0.0017(6) 0.0042(6) 0.0019(6)
C26 0.0345(9) 0.0283(9) 0.0309(8) -0.0009(7) 0.0098(7) -0.0012(7)
C27 0.0323(9) 0.0260(8) 0.0462(10) 0.0039(7) 0.0174(8) 0.0026(7)
C28 0.0247(8) 0.0292(9) 0.0465(10) 0.0119(7) 0.0061(7) 0.0041(7)
C29 0.0225(7) 0.0283(8) 0.0288(8) 0.0079(6) 0.0017(6) -0.0035(6)

loop_
_atom_type_symbol
_atom_type_description
_atom_type_scat_dispersion_real
_atom_type_scat_dispersion_imag
_atom_type_scat_source
C C 0.0033 0.0016 'International Tables Vol C Tables 4.2.6.8 and 6.1.1.4'
H H 0.0000 0.0000 'International Tables Vol C Tables 4.2.6.8 and 6.1.1.4'
Br Br -0.2901 2.4595 'International Tables Vol C Tables 4.2.6.8 and 6.1.1.4'
N N 0.0061 0.0033 'International Tables Vol C Tables 4.2.6.8 and 6.1.1.4'

loop_
_geom_angle_atom_site_label_1
_geom_angle_atom_site_label_2
_geom_angle_atom_site_label_3
_geom_angle
C1 N1 H1 125.3
C1 N1 C8 109.42(13)
C8 N1 H1 125.3
C10 N2 H2 125.3
C16 N2 H2 125.3
C16 N2 C10 109.35(12)
N1 C1 C2 131.37(15)
N1 C1 C6 107.06(14)
C2 C1 C6 121.53(16)
C1 C2 H2A 121.0
C3 C2 C1 118.02(15)
C3 C2 H2A 121.0
C2 C3 H3 119.9
C2 C3 C4 120.20(15)
C4 C3 H3 119.9
C3 C4 Br1 119.11(13)
C5 C4 Br1 118.05(13)
C5 C4 C3 122.84(16)
C4 C5 H5 121.3
C4 C5 C6 117.33(15)
C6 C5 H5 121.3
C1 C6 C7 107.43(14)
C5 C6 C1 120.05(14)
C5 C6 C7 132.49(14)
C6 C7 C9 125.27(13)
C8 C7 C6 106.23(14)
C8 C7 C9 128.45(15)
N1 C8 H8 125.1
C7 C8 N1 109.85(15)
C7 C8 H8 125.1
C10 C9 C7 127.10(13)
C10 C9 C11 106.82(13)
C11 C9 C7 126.07(13)
N2 C10 C17 121.34(13)
C9 C10 N2 109.20(12)
C9 C10 C17 129.42(13)
C12 C11 C9 134.40(15)
C12 C11 C16 118.68(14)
C16 C11 C9 106.92(12)
C11 C12 H12 120.7
C13 C12 C11 118.63(15)
C13 C12 H12 120.7
C12 C13 H13 119.3
C12 C13 C14 121.38(15)
C14 C13 H13 119.3
C13 C14 H14 119.4
C15 C14 C13 121.30(15)
C15 C14 H14 119.4
C14 C15 H15 121.4
C14 C15 C16 117.14(16)
C16 C15 H15 121.4
N2 C16 C11 107.69(13)
N2 C16 C15 129.43(15)
C15 C16 C11 122.86(14)
C10 C17 H17 107.0
C10 C17 C18 113.47(12)
C10 C17 C24 110.35(12)
C18 C17 H17 107.0
C18 C17 C24 111.65(12)
C24 C17 H17 107.0
C19 C18 C17 118.67(13)
C23 C18 C17 122.52(13)
C23 C18 C19 118.75(14)
C18 C19 H19 119.7
C20 C19 C18 120.62(15)
C20 C19 H19 119.7
C19 C20 H20 120.0
C19 C20 C21 120.07(15)
C21 C20 H20 120.0
C20 C21 H21 120.0
C22 C21 C20 119.97(16)
C22 C21 H21 120.0
C21 C22 H22 120.0
C21 C22 C23 119.99(16)
C23 C22 H22 120.0
C18 C23 C22 120.56(15)
C18 C23 H23 119.7
C22 C23 H23 119.7
C25 C24 C17 121.40(13)
C25 C24 C29 118.58(15)
C29 C24 C17 119.97(14)
C24 C25 H25 119.6
C26 C25 C24 120.70(15)
C26 C25 H25 119.6
C25 C26 H26 119.9
C27 C26 C25 120.24(17)
C27 C26 H26 119.9
C26 C27 H27 120.2
C26 C27 C28 119.64(16)
C28 C27 H27 120.2
C27 C28 H28 119.9
C29 C28 C27 120.19(16)
C29 C28 H28 119.9
C24 C29 H29 119.7
C28 C29 C24 120.64(16)
C28 C29 H29 119.7

loop_
_geom_bond_atom_site_label_1
_geom_bond_atom_site_label_2
_geom_bond_distance
Br1 C4 1.9038(18)
N1 H1 0.8800
N1 C1 1.375(2)
N1 C8 1.377(2)
N2 H2 0.8800
N2 C10 1.3833(19)
N2 C16 1.3753(19)
C1 C2 1.394(2)
C1 C6 1.415(2)
C2 H2A 0.9500
C2 C3 1.381(3)
C3 H3 0.9500
C3 C4 1.403(2)
C4 C5 1.379(2)
C5 H5 0.9500
C5 C6 1.400(2)
C6 C7 1.439(2)
C7 C8 1.372(2)
C7 C9 1.464(2)
C8 H8 0.9500
C9 C10 1.374(2)
C9 C11 1.443(2)
C10 C17 1.5091(19)
C11 C12 1.407(2)
C11 C16 1.409(2)
C12 H12 0.9500
C12 C13 1.385(2)
C13 H13 0.9500
C13 C14 1.400(3)
C14 H14 0.9500
C14 C15 1.384(2)
C15 H15 0.9500
C15 C16 1.393(2)
C17 H17 1.0000
C17 C18 1.523(2)
C17 C24 1.528(2)
C18 C19 1.396(2)
C18 C23 1.391(2)
C19 H19 0.9500
C19 C20 1.385(2)
C20 H20 0.9500
C20 C21 1.386(3)
C21 H21 0.9500
C21 C22 1.383(3)
C22 H22 0.9500
C22 C23 1.392(2)
C23 H23 0.9500
C24 C25 1.396(2)
C24 C29 1.397(2)
C25 H25 0.9500
C25 C26 1.393(2)
C26 H26 0.9500
C26 C27 1.384(3)
C27 H27 0.9500
C27 C28 1.392(3)
C28 H28 0.9500
C28 C29 1.391(3)
C29 H29 0.9500
